data_7151648
loop_
_publ_author_name
'\<C\'i\<zkov\'a, Martina'
'Kolivo\<ska, Viliam'
'C\'isa\<rov\'a, Ivana'
'\<Saman, David'
'Posp\'i\<sil, Lubom\'ir'
'Tepl\'y, Filip'

_publ_section_title
;
 Nitrogen heteroaromatic cations by [2+2+2] cycloaddition.
;
_journal_issue 2
_journal_name_full 'Organic &amp; biomolecular chemistry'
_journal_page_first 450
_journal_page_last 462
_journal_paper_doi 10.1039/C0OB00507J
_journal_volume 9
_journal_year 2011
_chemical_compound_source 'synthesized by the authors'
_chemical_formula_moiety 'C16 H13 N2, C F3 O3 S'
_chemical_formula_sum 'C17 H13 F3 N2 O3 S'
_chemical_formula_weight 382.35
_chemical_name_systematic
;
?
;
_space_group_IT_number 2
_symmetry_cell_setting triclinic
_symmetry_space_group_name_Hall '-P 1'
_symmetry_space_group_name_H-M 'P -1'
_atom_sites_solution_hydrogens difmap
_atom_sites_solution_primary direct
_atom_sites_solution_secondary difmap
_audit_creation_method SHELXL-97
_cell_angle_alpha 81.4639(15)
_cell_angle_beta 79.5813(13)
_cell_angle_gamma 75.5501(15)
_cell_formula_units_Z 2
_cell_length_a 7.4977(2)
_cell_length_b 10.5242(2)
_cell_length_c 11.7581(3)
_cell_measurement_reflns_used 4011
_cell_measurement_temperature 150(2)
_cell_measurement_theta_max 27.5
_cell_measurement_theta_min 1
_cell_volume 878.42(4)
_computing_cell_refinement 'COLLECT and DENZO'
_computing_data_collection 'COLLECT (Hooft, 1998) and DENZO (Otwinowski & Minor, 1997)'
_computing_data_reduction 'COLLECT and DENZO'
_computing_structure_refinement 'SHELXL-97 (Sheldrick, 1997)'
_computing_structure_solution 'SIR92 (Altomare et al., 1994)'
_diffrn_ambient_temperature 150(2)
_diffrn_detector_area_resol_mean 9.091
_diffrn_measured_fraction_theta_full 0.999
_diffrn_measured_fraction_theta_max 0.999
_diffrn_measurement_device_type 'Nonius KappaCCD area detector'
_diffrn_measurement_method '\f and \w scans to fill the Ewald sphere'
_diffrn_radiation_monochromator graphite
_diffrn_radiation_source 'fine-focus sealed tube'
_diffrn_radiation_type MoK\a
_diffrn_radiation_wavelength 0.71073
_diffrn_reflns_av_R_equivalents 0.035
_diffrn_reflns_av_sigmaI/netI 0.0226
_diffrn_reflns_limit_h_max 9
_diffrn_reflns_limit_h_min -9
_diffrn_reflns_limit_k_max 13
_diffrn_reflns_limit_k_min -13
_diffrn_reflns_limit_l_max 15
_diffrn_reflns_limit_l_min -15
_diffrn_reflns_number 25232
_diffrn_reflns_theta_full 27.51
_diffrn_reflns_theta_max 27.51
_diffrn_reflns_theta_min 1.77
_diffrn_standards_number 0
_exptl_absorpt_coefficient_mu 0.234
_exptl_absorpt_correction_type none
_exptl_crystal_colour yellow
_exptl_crystal_density_diffrn 1.446
_exptl_crystal_density_method 'not measured'
_exptl_crystal_description plate
_exptl_crystal_F_000 392
_exptl_crystal_size_max 0.4
_exptl_crystal_size_mid 0.3
_exptl_crystal_size_min 0.15
_refine_diff_density_max 0.239
_refine_diff_density_min -0.397
_refine_diff_density_rms 0.043
_refine_ls_extinction_method none
_refine_ls_goodness_of_fit_ref 1.037
_refine_ls_hydrogen_treatment constr
_refine_ls_matrix_type full
_refine_ls_number_parameters 235
_refine_ls_number_reflns 4048
_refine_ls_number_restraints 0
_refine_ls_restrained_S_all 1.037
_refine_ls_R_factor_all 0.0449
_refine_ls_R_factor_gt 0.0363
_refine_ls_shift/su_max 0.000
_refine_ls_shift/su_mean 0.000
_refine_ls_structure_factor_coef Fsqd
_refine_ls_weighting_details 'calc w=1/[\s^2^(Fo^2^)+(0.0673P)^2^+0.1947P] where P=(Fo^2^+2Fc^2^)/3'
_refine_ls_weighting_scheme calc
_refine_ls_wR_factor_gt 0.1032
_refine_ls_wR_factor_ref 0.1114
_reflns_number_gt 3457
_reflns_number_total 4048
_reflns_threshold_expression I>2\s(I)
_cod_data_source_file C0OB00507J.TXT
_cod_data_source_block mc264-et2o-teply-uochb
_cod_database_code 7151648

loop_
_symmetry_equiv_pos_as_xyz
'x, y, z'
'-x, -y, -z'

loop_
_atom_site_label
_atom_site_type_symbol
_atom_site_fract_x
_atom_site_fract_y
_atom_site_fract_z
_atom_site_U_iso_or_equiv
_atom_site_adp_type
_atom_site_occupancy
_atom_site_symmetry_multiplicity
_atom_site_calc_flag
_atom_site_refinement_flags
_atom_site_disorder_assembly
_atom_site_disorder_group
C1 C 0.74354(18) 0.05672(13) 0.13554(11) 0.0300(3) Uani 1 1 d . . .
N2 N 0.75229(15) 0.02875(11) 0.25186(10) 0.0278(2) Uani 1 1 d . . .
C3 C 0.66324(18) -0.05989(14) 0.31596(12) 0.0315(3) Uani 1 1 d . . .
H3 H 0.6693 -0.0798 0.3969 0.038 Uiso 1 1 calc R . .
C4 C 0.56328(19) -0.12165(15) 0.26368(13) 0.0349(3) Uani 1 1 d . . .
H4 H 0.5020 -0.1866 0.3066 0.042 Uiso 1 1 calc R . .
C5 C 0.5552(2) -0.08591(15) 0.14684(13) 0.0367(3) Uani 1 1 d . . .
H5 H 0.4828 -0.1253 0.1102 0.044 Uiso 1 1 calc R . .
N6 N 0.64506(17) 0.00185(13) 0.08251(11) 0.0357(3) Uani 1 1 d . . .
C7 C 0.8467(2) 0.14690(15) 0.06988(12) 0.0354(3) Uani 1 1 d . . .
C8 C 0.9403(2) 0.21980(14) 0.01749(12) 0.0347(3) Uani 1 1 d . . .
C9 C 1.0602(2) 0.30500(14) -0.03768(12) 0.0343(3) Uani 1 1 d . . .
C10 C 1.0438(2) 0.37128(16) -0.14890(13) 0.0432(4) Uani 1 1 d . . .
H10 H 0.9515 0.3613 -0.1904 0.052 Uiso 1 1 calc R . .
C11 C 1.1656(3) 0.45221(17) -0.19755(15) 0.0520(5) Uani 1 1 d . . .
H11 H 1.1554 0.4985 -0.2727 0.062 Uiso 1 1 calc R . .
C12 C 1.3007(3) 0.46590(17) -0.13784(16) 0.0522(5) Uani 1 1 d . . .
H12 H 1.3832 0.5211 -0.1722 0.063 Uiso 1 1 calc R . .
C13 C 1.3169(3) 0.39995(18) -0.02865(15) 0.0517(4) Uani 1 1 d . . .
H13 H 1.4110 0.4091 0.0118 0.062 Uiso 1 1 calc R . .
C14 C 1.1965(2) 0.32057(16) 0.02203(13) 0.0422(4) Uani 1 1 d . . .
H14 H 1.2065 0.2763 0.0979 0.051 Uiso 1 1 calc R . .
C15 C 0.8588(2) 0.09570(14) 0.30932(13) 0.0349(3) Uani 1 1 d . . .
H15A H 0.8025 0.1009 0.3919 0.042 Uiso 1 1 calc R . .
H15B H 0.8519 0.1868 0.2711 0.042 Uiso 1 1 calc R . .
C16 C 1.0621(2) 0.02093(16) 0.30229(15) 0.0410(4) Uani 1 1 d . . .
H16A H 1.1169 0.0133 0.2197 0.049 Uiso 1 1 calc R . .
H16B H 1.1323 0.0713 0.3351 0.049 Uiso 1 1 calc R . .
C17 C 1.0810(2) -0.11124(16) 0.36576(14) 0.0389(3) Uani 1 1 d . . .
C18 C 1.0843(2) -0.21471(17) 0.42045(16) 0.0462(4) Uani 1 1 d . . .
H18 H 1.0869 -0.2982 0.4646 0.055 Uiso 1 1 calc R . .
C19 C 0.3774(3) 0.39544(17) 0.41982(15) 0.0474(4) Uani 1 1 d . . .
S1 S 0.33688(5) 0.27130(3) 0.34136(3) 0.02984(12) Uani 1 1 d . . .
F1 F 0.2688(2) 0.40222(14) 0.52216(11) 0.0826(4) Uani 1 1 d . . .
F2 F 0.34273(19) 0.51438(10) 0.36105(11) 0.0709(4) Uani 1 1 d . . .
F3 F 0.55316(18) 0.36909(13) 0.43701(12) 0.0781(4) Uani 1 1 d . . .
O1 O 0.46355(15) 0.27864(10) 0.23423(8) 0.0365(2) Uani 1 1 d . . .
O2 O 0.38577(15) 0.15113(10) 0.41713(9) 0.0390(3) Uani 1 1 d . . .
O3 O 0.14273(15) 0.31345(12) 0.33058(10) 0.0468(3) Uani 1 1 d . . .

loop_
_atom_site_aniso_label
_atom_site_aniso_U_11
_atom_site_aniso_U_22
_atom_site_aniso_U_33
_atom_site_aniso_U_23
_atom_site_aniso_U_13
_atom_site_aniso_U_12
C1 0.0266(6) 0.0344(7) 0.0279(6) -0.0043(5) -0.0034(5) -0.0048(5)
N2 0.0238(5) 0.0302(6) 0.0288(6) -0.0044(4) -0.0050(4) -0.0033(4)
C3 0.0247(6) 0.0357(7) 0.0297(7) -0.0017(5) -0.0019(5) -0.0016(5)
C4 0.0256(7) 0.0375(7) 0.0400(8) -0.0008(6) -0.0021(6) -0.0084(5)
C5 0.0315(7) 0.0410(8) 0.0401(8) -0.0065(6) -0.0065(6) -0.0111(6)
N6 0.0340(6) 0.0429(7) 0.0328(6) -0.0056(5) -0.0069(5) -0.0111(5)
C7 0.0355(8) 0.0390(8) 0.0311(7) -0.0026(6) -0.0056(6) -0.0080(6)
C8 0.0359(8) 0.0371(7) 0.0299(7) -0.0029(6) -0.0043(6) -0.0070(6)
C9 0.0407(8) 0.0315(7) 0.0280(7) -0.0029(5) 0.0012(6) -0.0082(6)
C10 0.0462(9) 0.0444(8) 0.0317(8) 0.0018(6) -0.0027(6) -0.0025(7)
C11 0.0670(12) 0.0401(9) 0.0346(8) 0.0076(7) 0.0089(8) -0.0041(8)
C12 0.0672(12) 0.0402(9) 0.0474(10) -0.0039(7) 0.0116(8) -0.0240(8)
C13 0.0662(12) 0.0517(10) 0.0461(9) -0.0077(8) -0.0012(8) -0.0337(9)
C14 0.0583(10) 0.0427(8) 0.0297(7) -0.0017(6) -0.0036(7) -0.0226(7)
C15 0.0376(8) 0.0351(7) 0.0359(7) -0.0066(6) -0.0116(6) -0.0097(6)
C16 0.0322(8) 0.0471(9) 0.0484(9) -0.0009(7) -0.0134(6) -0.0148(6)
C17 0.0246(7) 0.0488(9) 0.0447(8) -0.0084(7) -0.0091(6) -0.0063(6)
C18 0.0354(8) 0.0442(9) 0.0545(10) -0.0018(8) -0.0079(7) -0.0018(7)
C19 0.0566(10) 0.0407(8) 0.0457(9) -0.0161(7) -0.0030(8) -0.0093(7)
S1 0.0317(2) 0.02834(18) 0.02853(19) -0.00290(13) -0.00497(13) -0.00491(13)
F1 0.1149(11) 0.0862(9) 0.0502(7) -0.0389(6) 0.0149(7) -0.0307(8)
F2 0.0937(9) 0.0318(5) 0.0836(9) -0.0161(5) -0.0007(7) -0.0110(5)
F3 0.0717(8) 0.0793(9) 0.1024(10) -0.0390(7) -0.0362(8) -0.0191(6)
O1 0.0413(6) 0.0357(5) 0.0294(5) -0.0017(4) -0.0006(4) -0.0073(4)
O2 0.0450(6) 0.0320(5) 0.0342(5) 0.0037(4) -0.0029(4) -0.0045(4)
O3 0.0326(6) 0.0547(7) 0.0498(7) -0.0015(5) -0.0096(5) -0.0041(5)

loop_
_atom_type_symbol
_atom_type_description
_atom_type_scat_dispersion_real
_atom_type_scat_dispersion_imag
_atom_type_scat_source
C C 0.0033 0.0016 'International Tables Vol C Tables 4.2.6.8 and 6.1.1.4'
H H 0.0000 0.0000 'International Tables Vol C Tables 4.2.6.8 and 6.1.1.4'
N N 0.0061 0.0033 'International Tables Vol C Tables 4.2.6.8 and 6.1.1.4'
O O 0.0106 0.0060 'International Tables Vol C Tables 4.2.6.8 and 6.1.1.4'
F F 0.0171 0.0103 'International Tables Vol C Tables 4.2.6.8 and 6.1.1.4'
S S 0.1246 0.1234 'International Tables Vol C Tables 4.2.6.8 and 6.1.1.4'

loop_
_geom_angle_atom_site_label_1
_geom_angle_atom_site_label_2
_geom_angle_atom_site_label_3
_geom_angle
_geom_angle_site_symmetry_1
_geom_angle_site_symmetry_3
_geom_angle_publ_flag
N6 C1 N2 122.30(13) . . ?
N6 C1 C7 119.54(13) . . ?
N2 C1 C7 118.15(12) . . ?
C3 N2 C1 119.99(12) . . ?
C3 N2 C15 119.14(11) . . ?
C1 N2 C15 120.87(11) . . ?
N2 C3 C4 119.54(13) . . ?
N2 C3 H3 120.2 . . ?
C4 C3 H3 120.2 . . ?
C3 C4 C5 117.54(13) . . ?
C3 C4 H4 121.2 . . ?
C5 C4 H4 121.2 . . ?
N6 C5 C4 122.99(14) . . ?
N6 C5 H5 118.5 . . ?
C4 C5 H5 118.5 . . ?
C1 N6 C5 117.57(13) . . ?
C8 C7 C1 176.88(16) . . ?
C7 C8 C9 175.52(16) . . ?
C14 C9 C10 119.97(14) . . ?
C14 C9 C8 118.34(13) . . ?
C10 C9 C8 121.69(15) . . ?
C11 C10 C9 118.67(17) . . ?
C11 C10 H10 120.7 . . ?
C9 C10 H10 120.7 . . ?
C12 C11 C10 120.75(16) . . ?
C12 C11 H11 119.6 . . ?
C10 C11 H11 119.6 . . ?
C13 C12 C11 120.34(16) . . ?
C13 C12 H12 119.8 . . ?
C11 C12 H12 119.8 . . ?
C12 C13 C14 120.03(18) . . ?
C12 C13 H13 120.0 . . ?
C14 C13 H13 120.0 . . ?
C13 C14 C9 120.24(15) . . ?
C13 C14 H14 119.9 . . ?
C9 C14 H14 119.9 . . ?
N2 C15 C16 110.82(12) . . ?
N2 C15 H15A 109.5 . . ?
C16 C15 H15A 109.5 . . ?
N2 C15 H15B 109.5 . . ?
C16 C15 H15B 109.5 . . ?
H15A C15 H15B 108.1 . . ?
C17 C16 C15 111.70(13) . . ?
C17 C16 H16A 109.3 . . ?
C15 C16 H16A 109.3 . . ?
C17 C16 H16B 109.3 . . ?
C15 C16 H16B 109.3 . . ?
H16A C16 H16B 107.9 . . ?
C18 C17 C16 175.53(17) . . ?
C17 C18 H18 180.0 . . ?
F3 C19 F2 106.84(15) . . ?
F3 C19 F1 108.63(15) . . ?
F2 C19 F1 107.46(14) . . ?
F3 C19 S1 111.08(11) . . ?
F2 C19 S1 111.53(12) . . ?
F1 C19 S1 111.11(13) . . ?
O3 S1 O1 115.41(7) . . ?
O3 S1 O2 114.80(7) . . ?
O1 S1 O2 114.13(6) . . ?
O3 S1 C19 104.07(8) . . ?
O1 S1 C19 103.29(7) . . ?
O2 S1 C19 102.90(7) . . ?

loop_
_geom_bond_atom_site_label_1
_geom_bond_atom_site_label_2
_geom_bond_distance
_geom_bond_site_symmetry_2
_geom_bond_publ_flag
C1 N6 1.3242(18) . ?
C1 N2 1.3656(17) . ?
C1 C7 1.424(2) . ?
N2 C3 1.3432(18) . ?
N2 C15 1.4858(17) . ?
C3 C4 1.375(2) . ?
C3 H3 0.9500 . ?
C4 C5 1.378(2) . ?
C4 H4 0.9500 . ?
C5 N6 1.3407(19) . ?
C5 H5 0.9500 . ?
C7 C8 1.197(2) . ?
C8 C9 1.433(2) . ?
C9 C14 1.393(2) . ?
C9 C10 1.399(2) . ?
C10 C11 1.393(2) . ?
C10 H10 0.9500 . ?
C11 C12 1.379(3) . ?
C11 H11 0.9500 . ?
C12 C13 1.376(3) . ?
C12 H12 0.9500 . ?
C13 C14 1.379(2) . ?
C13 H13 0.9500 . ?
C14 H14 0.9500 . ?
C15 C16 1.525(2) . ?
C15 H15A 0.9900 . ?
C15 H15B 0.9900 . ?
C16 C17 1.464(2) . ?
C16 H16A 0.9900 . ?
C16 H16B 0.9900 . ?
C17 C18 1.177(2) . ?
C18 H18 0.9500 . ?
C19 F3 1.323(2) . ?
C19 F2 1.326(2) . ?
C19 F1 1.326(2) . ?
C19 S1 1.8187(16) . ?
S1 O3 1.4352(11) . ?
S1 O1 1.4387(10) . ?
S1 O2 1.4421(10) . ?

loop_
_cod_related_entry_id
_cod_related_entry_database
_cod_related_entry_code
1 ChemSpider 26993567
